data_4103837
loop_
_publ_author_name
'Kazunori Takanashi'
'Vladimir Ya. Lee'
'Taka Yokoyama'
'Akira Sekiguchi'

_publ_section_title
;
 Base-Free Molybdenum and Tungsten Bicyclic Silylene Complexes Stabilized
 by a Homoaromatic Contribution
;
_journal_name_full 'Journal of the American Chemical Society'
_journal_page_first 916
_journal_page_last 917
_journal_paper_doi 10.1021/ja8088313
_journal_volume 131
_journal_year 2009
_chemical_formula_sum 'C52 H108 Si8 W'
_chemical_formula_weight 1141.95
_chemical_name_systematic
; 
Cp2WSi4(SiMetBu2) 
;
_space_group_IT_number 14
_symmetry_cell_setting monoclinic
_symmetry_space_group_name_Hall '-P 2ybc'
_symmetry_space_group_name_H-M 'P 1 21/c 1'
_atom_sites_solution_hydrogens geom
_atom_sites_solution_primary direct
_atom_sites_solution_secondary difmap
_audit_creation_method SHELXL-97
_cell_angle_alpha 90.00
_cell_angle_beta 106.100(2)
_cell_angle_gamma 90.00
_cell_formula_units_Z 4
_cell_length_a 11.7460(5)
_cell_length_b 13.3610(3)
_cell_length_c 41.3200(13)
_cell_measurement_reflns_used 59493
_cell_measurement_temperature 150.0(1)
_cell_measurement_theta_max 28.0
_cell_measurement_theta_min 2.17
_cell_volume 6230.4(4)
_computing_cell_refinement 'HKL scalepack'
_computing_data_collection 'MacScience Xpress'
_computing_data_reduction Denzo
_computing_molecular_graphics ORTEP
_computing_publication_material CIFTAB
_computing_structure_refinement 'SHELXL-97 (Sheldrick, 1997)'
_computing_structure_solution 'SHELXS-97 (Sheldrick, 1990)'
_diffrn_ambient_temperature 150.0(1)
_diffrn_measured_fraction_theta_full 0.955
_diffrn_measured_fraction_theta_max 0.955
_diffrn_measurement_device 'MacScience DIP2030 Image plate'
_diffrn_radiation_monochromator graphite
_diffrn_radiation_source 'rotating anode'
_diffrn_radiation_type MoK\a
_diffrn_radiation_wavelength 0.71070
_diffrn_reflns_av_R_equivalents 0.0000
_diffrn_reflns_av_sigmaI/netI 0.0586
_diffrn_reflns_limit_h_max 15
_diffrn_reflns_limit_h_min 0
_diffrn_reflns_limit_k_max 0
_diffrn_reflns_limit_k_min -17
_diffrn_reflns_limit_l_max 51
_diffrn_reflns_limit_l_min -54
_diffrn_reflns_number 14398
_diffrn_reflns_theta_full 28.00
_diffrn_reflns_theta_max 28.00
_diffrn_reflns_theta_min 2.17
_exptl_absorpt_coefficient_mu 2.038
_exptl_absorpt_correction_type none
_exptl_crystal_colour orange
_exptl_crystal_density_diffrn 1.217
_exptl_crystal_density_method 'not measured'
_exptl_crystal_description plate
_exptl_crystal_F_000 2424
_exptl_crystal_size_max 0.2
_exptl_crystal_size_mid 0.2
_exptl_crystal_size_min 0.15
_refine_diff_density_max 0.721
_refine_diff_density_min -2.319
_refine_diff_density_rms 0.138
_refine_ls_extinction_method none
_refine_ls_goodness_of_fit_ref 1.038
_refine_ls_hydrogen_treatment constr
_refine_ls_matrix_type full
_refine_ls_number_parameters 550
_refine_ls_number_reflns 14398
_refine_ls_number_restraints 9
_refine_ls_restrained_S_all 1.042
_refine_ls_R_factor_all 0.0786
_refine_ls_R_factor_gt 0.0552
_refine_ls_shift/su_max 0.004
_refine_ls_shift/su_mean 0.000
_refine_ls_structure_factor_coef Fsqd
_refine_ls_weighting_details 'calc w=1/[\s^2^(Fo^2^)+(0.0774P)^2^+3.6285P] where P=(Fo^2^+2Fc^2^)/3'
_refine_ls_weighting_scheme calc
_refine_ls_wR_factor_gt 0.1300
_refine_ls_wR_factor_ref 0.1425
_reflns_number_gt 10761
_reflns_number_total 14398
_reflns_threshold_expression >2sigma(I)
_cod_data_source_file ja8088313_si_001.cif
_cod_data_source_block shelxl
_cod_original_sg_symbol_H-M 'P 21/c '
_cod_database_code 4103837

loop_
_symmetry_equiv_pos_as_xyz
'x, y, z'
'-x, y+1/2, -z+1/2'
'-x, -y, -z'
'x, -y-1/2, z-1/2'

loop_
_atom_site_label
_atom_site_type_symbol
_atom_site_fract_x
_atom_site_fract_y
_atom_site_fract_z
_atom_site_U_iso_or_equiv
_atom_site_adp_type
_atom_site_occupancy
_atom_site_symmetry_multiplicity
_atom_site_calc_flag
_atom_site_refinement_flags
W1 W 1.14649(2) 0.383200(14) 0.058804(5) 0.03282(7) Uani 1 1 d .
Si1 Si 0.99962(13) 0.33607(9) 0.08709(3) 0.0297(3) Uani 1 1 d .
Si2 Si 0.88026(12) 0.38308(8) 0.12108(3) 0.0254(2) Uani 1 1 d .
Si3 Si 0.93390(12) 0.24150(9) 0.15691(3) 0.0252(2) Uani 1 1 d .
Si4 Si 0.87130(13) 0.21635(9) 0.09781(3) 0.0290(3) Uani 1 1 d .
Si5 Si 0.75724(14) 0.52963(10) 0.12013(4) 0.0353(3) Uani 1 1 d .
Si6 Si 1.13682(13) 0.21288(11) 0.19004(3) 0.0336(3) Uani 1 1 d .
Si7 Si 0.77884(13) 0.20746(9) 0.18366(3) 0.0282(3) Uani 1 1 d .
Si8 Si 0.74115(17) 0.10419(11) 0.05872(4) 0.0435(4) Uani 1 1 d .
C1 C 0.6454(6) 0.5176(4) 0.14530(17) 0.0563(18) Uani 1 1 d .
H1A H 0.6863 0.5077 0.1686 0.084 Uiso 1 1 calc R
H1B H 0.5945 0.4615 0.1372 0.084 Uiso 1 1 calc R
H1C H 0.5988 0.5776 0.1428 0.084 Uiso 1 1 calc R
C2 C 0.6629(6) 0.5478(4) 0.07439(15) 0.0481(14) Uani 1 1 d .
C3 C 0.5747(7) 0.4588(6) 0.0662(2) 0.079(3) Uani 1 1 d .
H3A H 0.6180 0.3970 0.0697 0.119 Uiso 1 1 calc R
H3B H 0.5279 0.4632 0.0432 0.119 Uiso 1 1 calc R
H3C H 0.5237 0.4613 0.0808 0.119 Uiso 1 1 calc R
C4 C 0.7359(7) 0.5398(7) 0.04931(16) 0.073(2) Uani 1 1 d .
H4A H 0.7798 0.4782 0.0529 0.110 Uiso 1 1 calc R
H4B H 0.7900 0.5952 0.0524 0.110 Uiso 1 1 calc R
H4C H 0.6841 0.5409 0.0268 0.110 Uiso 1 1 calc R
C5 C 0.5920(10) 0.6452(6) 0.0691(2) 0.100(4) Uani 1 1 d .
H5A H 0.5470 0.6494 0.0853 0.150 Uiso 1 1 calc R
H5B H 0.5391 0.6465 0.0468 0.150 Uiso 1 1 calc R
H5C H 0.6453 0.7011 0.0721 0.150 Uiso 1 1 calc R
C6 C 0.8579(6) 0.6407(4) 0.13974(16) 0.0481(15) Uani 1 1 d .
C7 C 0.9326(10) 0.6097(5) 0.1745(2) 0.092(4) Uani 1 1 d .
H7A H 0.8817 0.5892 0.1878 0.139 Uiso 1 1 calc R
H7B H 0.9802 0.6653 0.1851 0.139 Uiso 1 1 calc R
H7C H 0.9831 0.5550 0.1724 0.139 Uiso 1 1 calc R
C8 C 0.9403(8) 0.6728(5) 0.1186(2) 0.073(2) Uani 1 1 d .
H8A H 0.8938 0.6921 0.0965 0.110 Uiso 1 1 calc R
H8B H 0.9910 0.6179 0.1168 0.110 Uiso 1 1 calc R
H8C H 0.9878 0.7284 0.1293 0.110 Uiso 1 1 calc R
C9 C 0.7836(8) 0.7332(4) 0.1432(2) 0.079(3) Uani 1 1 d .
H9A H 0.7358 0.7531 0.1213 0.118 Uiso 1 1 calc R
H9B H 0.8354 0.7871 0.1532 0.118 Uiso 1 1 calc R
H9C H 0.7332 0.7169 0.1572 0.118 Uiso 1 1 calc R
C10 C 1.1299(5) 0.1911(5) 0.23483(13) 0.0453(13) Uani 1 1 d .
H10A H 1.1018 0.2506 0.2431 0.068 Uiso 1 1 calc R
H10B H 1.2076 0.1749 0.2489 0.068 Uiso 1 1 calc R
H10C H 1.0769 0.1367 0.2352 0.068 Uiso 1 1 calc R
C11 C 1.1952(6) 0.0907(4) 0.17562(14) 0.0429(13) Uani 1 1 d .
C12 C 1.1989(6) 0.0964(4) 0.13889(16) 0.0502(15) Uani 1 1 d .
H12A H 1.2505 0.1499 0.1364 0.075 Uiso 1 1 calc R
H12B H 1.1206 0.1087 0.1246 0.075 Uiso 1 1 calc R
H12C H 1.2280 0.0343 0.1326 0.075 Uiso 1 1 calc R
C13 C 1.3202(6) 0.0657(6) 0.19765(18) 0.067(2) Uani 1 1 d .
H13A H 1.3737 0.1184 0.1958 0.101 Uiso 1 1 calc R
H13B H 1.3461 0.0039 0.1902 0.101 Uiso 1 1 calc R
H13C H 1.3191 0.0593 0.2207 0.101 Uiso 1 1 calc R
C14 C 1.1121(6) 0.0037(4) 0.17880(16) 0.0508(15) Uani 1 1 d .
H14A H 1.1091 -0.0014 0.2017 0.076 Uiso 1 1 calc R
H14B H 1.1416 -0.0578 0.1722 0.076 Uiso 1 1 calc R
H14C H 1.0339 0.0163 0.1644 0.076 Uiso 1 1 calc R
C15 C 1.2435(5) 0.3250(4) 0.19303(13) 0.0411(12) Uani 1 1 d .
C16 C 1.3415(6) 0.3224(6) 0.22724(15) 0.0613(18) Uani 1 1 d .
H16A H 1.3052 0.3198 0.2454 0.092 Uiso 1 1 calc R
H16B H 1.3895 0.3815 0.2294 0.092 Uiso 1 1 calc R
H16C H 1.3902 0.2642 0.2280 0.092 Uiso 1 1 calc R
C17 C 1.3064(6) 0.3303(5) 0.16497(14) 0.0491(14) Uani 1 1 d .
H17A H 1.3504 0.2698 0.1649 0.074 Uiso 1 1 calc R
H17B H 1.3595 0.3864 0.1689 0.074 Uiso 1 1 calc R
H17C H 1.2485 0.3380 0.1436 0.074 Uiso 1 1 calc R
C18 C 1.1731(6) 0.4234(4) 0.19244(15) 0.0469(14) Uani 1 1 d .
H18A H 1.1337 0.4216 0.2099 0.070 Uiso 1 1 calc R
H18B H 1.1154 0.4304 0.1710 0.070 Uiso 1 1 calc R
H18C H 1.2266 0.4792 0.1961 0.070 Uiso 1 1 calc R
C19 C 0.6404(5) 0.2397(4) 0.14905(12) 0.0374(11) Uani 1 1 d .
H19A H 0.6346 0.1967 0.1300 0.056 Uiso 1 1 calc R
H19B H 0.6444 0.3081 0.1424 0.056 Uiso 1 1 calc R
H19C H 0.5720 0.2305 0.1572 0.056 Uiso 1 1 calc R
C20 C 0.7576(5) 0.0688(4) 0.19468(13) 0.0376(11) Uani 1 1 d .
C21 C 0.8639(6) 0.0207(4) 0.22020(16) 0.0513(15) Uani 1 1 d .
H21A H 0.9327 0.0260 0.2121 0.077 Uiso 1 1 calc R
H21B H 0.8472 -0.0486 0.2230 0.077 Uiso 1 1 calc R
H21C H 0.8781 0.0546 0.2414 0.077 Uiso 1 1 calc R
C22 C 0.6481(6) 0.0602(5) 0.20803(18) 0.0551(16) Uani 1 1 d .
H22A H 0.5810 0.0898 0.1921 0.083 Uiso 1 1 calc R
H22B H 0.6629 0.0945 0.2292 0.083 Uiso 1 1 calc R
H22C H 0.6321 -0.0091 0.2111 0.083 Uiso 1 1 calc R
C23 C 0.7322(6) 0.0073(4) 0.16193(15) 0.0507(15) Uani 1 1 d .
H23A H 0.6651 0.0353 0.1456 0.076 Uiso 1 1 calc R
H23B H 0.7154 -0.0607 0.1665 0.076 Uiso 1 1 calc R
H23C H 0.8001 0.0091 0.1533 0.076 Uiso 1 1 calc R
C24 C 0.7874(5) 0.2961(4) 0.22143(12) 0.0354(11) Uani 1 1 d .
C25 C 0.6601(6) 0.3290(4) 0.22116(14) 0.0463(14) Uani 1 1 d .
H25A H 0.6213 0.3585 0.1998 0.069 Uiso 1 1 calc R
H25B H 0.6646 0.3771 0.2387 0.069 Uiso 1 1 calc R
H25C H 0.6160 0.2717 0.2248 0.069 Uiso 1 1 calc R
C26 C 0.8452(6) 0.2502(4) 0.25623(13) 0.0466(14) Uani 1 1 d .
H26A H 0.8029 0.1909 0.2590 0.070 Uiso 1 1 calc R
H26B H 0.8428 0.2977 0.2735 0.070 Uiso 1 1 calc R
H26C H 0.9261 0.2333 0.2579 0.070 Uiso 1 1 calc R
C27 C 0.8582(6) 0.3899(4) 0.21802(14) 0.0435(13) Uani 1 1 d .
H27A H 0.8239 0.4203 0.1965 0.065 Uiso 1 1 calc R
H27B H 0.9388 0.3717 0.2199 0.065 Uiso 1 1 calc R
H27C H 0.8561 0.4365 0.2355 0.065 Uiso 1 1 calc R
C28 C 0.6161(7) 0.0552(6) 0.07429(17) 0.073(2) Uani 1 1 d .
H28A H 0.5668 0.1099 0.0772 0.109 Uiso 1 1 calc R
H28B H 0.6477 0.0219 0.0955 0.109 Uiso 1 1 calc R
H28C H 0.5700 0.0088 0.0582 0.109 Uiso 1 1 calc R
C29 C 0.8326(6) -0.0109(4) 0.05371(15) 0.0488(15) Uani 1 1 d .
C30 C 0.7524(9) -0.0983(5) 0.0358(2) 0.080(3) Uani 1 1 d .
H30A H 0.6950 -0.1134 0.0477 0.120 Uiso 1 1 calc R
H30B H 0.8003 -0.1563 0.0355 0.120 Uiso 1 1 calc R
H30C H 0.7123 -0.0791 0.0131 0.120 Uiso 1 1 calc R
C31 C 0.8978(8) -0.0489(4) 0.08912(17) 0.065(2) Uani 1 1 d .
H31A H 0.8412 -0.0635 0.1014 0.097 Uiso 1 1 calc R
H31B H 0.9518 0.0015 0.1009 0.097 Uiso 1 1 calc R
H31C H 0.9410 -0.1086 0.0873 0.097 Uiso 1 1 calc R
C32 C 0.9239(8) 0.0111(5) 0.0345(2) 0.074(2) Uani 1 1 d .
H32A H 0.8841 0.0349 0.0123 0.112 Uiso 1 1 calc R
H32B H 0.9666 -0.0490 0.0328 0.112 Uiso 1 1 calc R
H32C H 0.9782 0.0612 0.0463 0.112 Uiso 1 1 calc R
C33 C 0.6658(7) 0.1777(5) 0.01821(16) 0.065(2) Uani 1 1 d .
C34 C 0.5610(12) 0.2329(10) 0.0253(2) 0.163(7) Uani 1 1 d .
H34A H 0.5108 0.1856 0.0322 0.244 Uiso 1 1 calc R
H34B H 0.5165 0.2664 0.0052 0.244 Uiso 1 1 calc R
H34C H 0.5899 0.2811 0.0429 0.244 Uiso 1 1 calc R
C35 C 0.6145(9) 0.1063(6) -0.01141(16) 0.086(3) Uani 1 1 d .
H35A H 0.5619 0.0595 -0.0053 0.129 Uiso 1 1 calc R
H35B H 0.6779 0.0705 -0.0167 0.129 Uiso 1 1 calc R
H35C H 0.5717 0.1441 -0.0307 0.129 Uiso 1 1 calc R
C36 C 0.7457(10) 0.2485(6) 0.00751(19) 0.121(5) Uani 1 1 d .
H36A H 0.7790 0.2945 0.0255 0.181 Uiso 1 1 calc R
H36B H 0.7015 0.2850 -0.0120 0.181 Uiso 1 1 calc R
H36C H 0.8083 0.2119 0.0021 0.181 Uiso 1 1 calc R
C37 C 1.1629(6) 0.5159(4) 0.09554(14) 0.0411(12) Uani 1 1 d .
H37 H 1.1510 0.5109 0.1168 0.049 Uiso 1 1 calc R
C38 C 1.0744(5) 0.5405(3) 0.06544(13) 0.0366(11) Uani 1 1 d .
H38 H 0.9949 0.5530 0.0636 0.044 Uiso 1 1 calc R
C39 C 1.1294(6) 0.5427(3) 0.03810(14) 0.0404(13) Uani 1 1 d .
H39 H 1.0925 0.5561 0.0155 0.048 Uiso 1 1 calc R
C40 C 1.2511(5) 0.5205(4) 0.05275(14) 0.0411(12) Uani 1 1 d .
H40 H 1.3088 0.5191 0.0413 0.049 Uiso 1 1 calc R
C41 C 1.2714(5) 0.5003(4) 0.08806(14) 0.0436(13) Uani 1 1 d .
H41 H 1.3425 0.4807 0.1031 0.052 Uiso 1 1 calc R
C42 C 1.1690(7) 0.2113(4) 0.05865(16) 0.056(2) Uani 1 1 d .
H42 H 1.1548 0.1694 0.0751 0.068 Uiso 1 1 calc R
C43 C 1.0846(7) 0.2383(4) 0.02801(15) 0.0507(16) Uani 1 1 d .
H43 H 1.0061 0.2172 0.0210 0.061 Uiso 1 1 calc R
C44 C 1.1409(6) 0.3030(4) 0.00994(14) 0.0477(15) Uani 1 1 d .
H44 H 1.1058 0.3334 -0.0107 0.057 Uiso 1 1 calc R
C45 C 1.2612(6) 0.3128(4) 0.02934(16) 0.0498(15) Uani 1 1 d .
H45 H 1.3193 0.3487 0.0230 0.060 Uiso 1 1 calc R
C46 C 1.2787(7) 0.2587(4) 0.06014(16) 0.0535(16) Uani 1 1 d .
H46 H 1.3480 0.2552 0.0777 0.064 Uiso 1 1 calc R
C47 C 0.1966(18) 0.8476(17) 0.0752(4) 0.299(15) Uani 1 1 d D
H47A H 0.2023 0.8681 0.0535 0.448 Uiso 1 1 calc R
H47B H 0.1607 0.9001 0.0849 0.448 Uiso 1 1 calc R
H47C H 0.1490 0.7883 0.0729 0.448 Uiso 1 1 calc R
C48 C 0.3229(18) 0.8255(17) 0.0986(4) 0.300(17) Uani 1 1 d D
H48A H 0.3643 0.7784 0.0880 0.360 Uiso 1 1 calc R
H48B H 0.3691 0.8866 0.1036 0.360 Uiso 1 1 calc R
C49 C 0.3034(13) 0.7810(9) 0.1305(3) 0.172(7) Uani 1 1 d D
H49A H 0.2729 0.8326 0.1424 0.207 Uiso 1 1 calc R
H49B H 0.2442 0.7286 0.1244 0.207 Uiso 1 1 calc R
C50 C 0.4141(12) 0.7387(12) 0.1534(3) 0.224(11) Uani 1 1 d D
H50A H 0.4746 0.7900 0.1594 0.268 Uiso 1 1 calc R
H50B H 0.4434 0.6847 0.1423 0.268 Uiso 1 1 calc R
C51 C 0.3866(18) 0.7000(16) 0.1846(4) 0.286(15) Uani 1 1 d D
H51A H 0.3823 0.7569 0.1988 0.343 Uiso 1 1 calc R
H51B H 0.3084 0.6698 0.1779 0.343 Uiso 1 1 calc R
C52 C 0.4697(12) 0.6262(8) 0.2054(3) 0.129(5) Uani 1 1 d D
H52A H 0.4353 0.5976 0.2218 0.194 Uiso 1 1 calc R
H52B H 0.5427 0.6589 0.2166 0.194 Uiso 1 1 calc R
H52C H 0.4851 0.5741 0.1911 0.194 Uiso 1 1 calc R

loop_
_atom_site_aniso_label
_atom_site_aniso_U_11
_atom_site_aniso_U_22
_atom_site_aniso_U_33
_atom_site_aniso_U_23
_atom_site_aniso_U_13
_atom_site_aniso_U_12
W1 0.03653(12) 0.03351(11) 0.03337(11) 0.00318(8) 0.01791(8) 0.00036(8)
Si1 0.0345(8) 0.0293(6) 0.0287(6) -0.0001(5) 0.0147(5) -0.0012(5)
Si2 0.0283(7) 0.0235(5) 0.0252(5) -0.0001(4) 0.0089(5) 0.0011(5)
Si3 0.0251(7) 0.0276(5) 0.0240(5) 0.0017(4) 0.0084(5) 0.0024(4)
Si4 0.0351(8) 0.0269(6) 0.0256(6) -0.0031(5) 0.0095(5) -0.0030(5)
Si5 0.0395(9) 0.0298(6) 0.0398(7) 0.0084(5) 0.0164(6) 0.0101(5)
Si6 0.0268(8) 0.0455(7) 0.0286(6) 0.0053(5) 0.0080(5) 0.0061(6)
Si7 0.0273(7) 0.0315(6) 0.0281(6) 0.0029(5) 0.0113(5) 0.0035(5)
Si8 0.0530(11) 0.0423(8) 0.0342(7) -0.0112(6) 0.0104(7) -0.0134(7)
C1 0.064(5) 0.050(3) 0.069(4) 0.021(3) 0.043(4) 0.028(3)
C2 0.041(4) 0.053(3) 0.050(3) 0.021(3) 0.013(3) 0.014(3)
C3 0.038(4) 0.101(6) 0.083(5) 0.027(5) -0.008(4) -0.008(4)
C4 0.055(5) 0.125(7) 0.038(3) 0.025(4) 0.009(3) 0.009(4)
C5 0.111(9) 0.081(5) 0.094(6) 0.032(5) 0.003(6) 0.056(6)
C6 0.062(5) 0.027(2) 0.059(3) 0.000(2) 0.022(3) 0.010(2)
C7 0.143(10) 0.044(4) 0.064(5) -0.014(3) -0.014(5) -0.011(4)
C8 0.069(6) 0.057(4) 0.103(6) -0.021(4) 0.040(5) -0.015(4)
C9 0.091(7) 0.032(3) 0.134(7) -0.010(4) 0.065(6) 0.009(3)
C10 0.037(3) 0.062(3) 0.034(3) 0.005(2) 0.005(2) 0.009(3)
C11 0.035(3) 0.053(3) 0.043(3) 0.007(2) 0.014(2) 0.017(2)
C12 0.050(4) 0.056(3) 0.055(3) 0.002(3) 0.031(3) 0.012(3)
C13 0.044(4) 0.087(5) 0.070(4) 0.014(4) 0.014(3) 0.036(4)
C14 0.058(4) 0.043(3) 0.058(4) 0.009(3) 0.027(3) 0.013(3)
C15 0.028(3) 0.057(3) 0.035(3) 0.000(2) 0.004(2) -0.007(2)
C16 0.035(4) 0.103(5) 0.039(3) 0.000(3) -0.002(3) -0.012(3)
C17 0.038(4) 0.071(4) 0.042(3) 0.004(3) 0.016(3) -0.009(3)
C18 0.043(4) 0.045(3) 0.048(3) -0.005(2) 0.005(3) -0.011(2)
C19 0.031(3) 0.045(3) 0.036(3) 0.004(2) 0.009(2) 0.002(2)
C20 0.039(3) 0.037(2) 0.043(3) 0.007(2) 0.021(2) 0.002(2)
C21 0.054(4) 0.045(3) 0.060(4) 0.018(3) 0.026(3) 0.010(3)
C22 0.048(4) 0.051(3) 0.078(4) 0.013(3) 0.038(3) -0.001(3)
C23 0.065(5) 0.038(3) 0.053(3) -0.001(2) 0.024(3) -0.005(3)
C24 0.034(3) 0.041(3) 0.033(2) 0.0012(19) 0.011(2) 0.008(2)
C25 0.043(4) 0.056(3) 0.047(3) -0.005(2) 0.024(3) 0.014(3)
C26 0.052(4) 0.059(3) 0.029(3) 0.003(2) 0.013(2) 0.004(3)
C27 0.054(4) 0.042(3) 0.036(3) -0.007(2) 0.013(2) 0.002(2)
C28 0.059(5) 0.109(6) 0.054(4) -0.036(4) 0.022(3) -0.035(4)
C29 0.070(5) 0.034(3) 0.052(3) -0.014(2) 0.033(3) -0.013(3)
C30 0.117(8) 0.053(4) 0.083(5) -0.032(4) 0.050(5) -0.034(4)
C31 0.109(7) 0.029(3) 0.067(4) -0.002(3) 0.041(4) -0.001(3)
C32 0.104(8) 0.053(4) 0.088(5) -0.003(4) 0.063(5) -0.014(4)
C33 0.071(6) 0.064(4) 0.045(3) -0.016(3) -0.009(3) -0.004(4)
C34 0.180(14) 0.230(14) 0.052(5) 0.001(7) -0.009(7) 0.126(12)
C35 0.103(8) 0.112(6) 0.034(3) -0.008(3) 0.002(4) -0.060(5)
C36 0.159(10) 0.087(5) 0.064(5) 0.040(4) -0.056(6) -0.075(6)
C37 0.046(4) 0.041(3) 0.039(3) -0.009(2) 0.016(2) -0.005(2)
C38 0.032(3) 0.029(2) 0.049(3) -0.002(2) 0.013(2) -0.0024(19)
C39 0.049(4) 0.028(2) 0.043(3) 0.005(2) 0.011(2) -0.003(2)
C40 0.037(3) 0.042(3) 0.048(3) 0.005(2) 0.018(2) -0.010(2)
C41 0.034(3) 0.051(3) 0.042(3) -0.004(2) 0.004(2) -0.011(2)
C42 0.100(6) 0.030(3) 0.059(4) 0.007(2) 0.054(4) 0.010(3)
C43 0.073(5) 0.038(3) 0.051(3) -0.010(2) 0.033(3) -0.009(3)
C44 0.075(5) 0.043(3) 0.034(3) -0.006(2) 0.031(3) 0.003(3)
C45 0.053(4) 0.050(3) 0.060(4) -0.003(3) 0.038(3) 0.007(3)
C46 0.054(4) 0.054(3) 0.059(4) 0.012(3) 0.027(3) 0.027(3)
C47 0.38(4) 0.33(3) 0.24(3) 0.00(2) 0.19(3) 0.16(3)
C48 0.36(4) 0.42(3) 0.170(18) 0.13(2) 0.17(2) 0.27(3)
C49 0.24(2) 0.110(9) 0.214(17) -0.029(10) 0.136(17) 0.033(11)
C50 0.106(13) 0.38(3) 0.181(16) -0.152(18) 0.033(11) 0.078(16)
C51 0.34(3) 0.39(3) 0.145(17) 0.015(19) 0.08(2) 0.20(3)
C52 0.115(12) 0.164(12) 0.138(11) -0.056(9) 0.083(9) -0.050(9)

loop_
_atom_type_symbol
_atom_type_description
_atom_type_scat_dispersion_real
_atom_type_scat_dispersion_imag
_atom_type_scat_source
C C 0.0033 0.0016 'International Tables Vol C Tables 4.2.6.8 and 6.1.1.4'
H H 0.0000 0.0000 'International Tables Vol C Tables 4.2.6.8 and 6.1.1.4'
Si Si 0.0817 0.0704 'International Tables Vol C Tables 4.2.6.8 and 6.1.1.4'
W W -0.8490 6.8722 'International Tables Vol C Tables 4.2.6.8 and 6.1.1.4'

loop_
_geom_angle_atom_site_label_1
_geom_angle_atom_site_label_2
_geom_angle_atom_site_label_3
_geom_angle
C45 W1 C40 81.6(2)
C45 W1 C41 100.5(2)
C40 W1 C41 37.14(19)
C45 W1 C44 36.7(2)
C40 W1 C44 99.6(2)
C41 W1 C44 131.2(2)
C45 W1 C46 36.8(2)
C40 W1 C46 102.0(2)
C41 W1 C46 99.0(3)
C44 W1 C46 61.7(2)
C45 W1 C39 101.0(2)
C40 W1 C39 36.4(2)
C41 W1 C39 61.9(2)
C44 W1 C39 97.4(2)
C46 W1 C39 133.0(2)
C45 W1 C42 59.9(2)
C40 W1 C42 137.7(2)
C41 W1 C42 129.3(3)
C44 W1 C42 60.3(2)
C46 W1 C42 36.2(2)
C39 W1 C42 157.5(2)
C45 W1 C37 136.2(2)
C40 W1 C37 60.0(2)
C41 W1 C37 35.9(2)
C44 W1 C37 157.6(2)
C46 W1 C37 128.1(2)
C39 W1 C37 60.80(19)
C42 W1 C37 140.9(2)
C45 W1 C38 137.5(2)
C40 W1 C38 60.2(2)
C41 W1 C38 60.7(2)
C44 W1 C38 127.8(2)
C46 W1 C38 159.4(2)
C39 W1 C38 36.76(19)
C42 W1 C38 161.8(2)
C37 W1 C38 35.85(19)
C45 W1 C43 60.0(2)
C40 W1 C43 135.6(2)
C41 W1 C43 158.7(2)
C44 W1 C43 36.0(2)
C46 W1 C43 60.6(3)
C39 W1 C43 126.3(2)
C42 W1 C43 35.7(2)
C37 W1 C43 163.4(2)
C38 W1 C43 139.0(2)
C45 W1 Si1 139.84(16)
C40 W1 Si1 138.33(15)
C41 W1 Si1 111.52(16)
C44 W1 Si1 117.26(17)
C46 W1 Si1 111.88(17)
C39 W1 Si1 115.04(16)
C42 W1 Si1 80.81(16)
C37 W1 Si1 79.78(15)
C38 W1 Si1 81.11(14)
C43 W1 Si1 83.73(16)
Si4 Si1 Si2 62.60(5)
Si4 Si1 W1 149.13(7)
Si2 Si1 W1 148.21(6)
Si1 Si2 Si3 93.50(6)
Si1 Si2 Si4 58.58(5)
Si3 Si2 Si4 59.27(5)
Si1 Si2 Si5 131.53(7)
Si3 Si2 Si5 134.90(7)
Si4 Si2 Si5 140.98(8)
Si4 Si3 Si2 61.21(5)
Si4 Si3 Si7 112.70(7)
Si2 Si3 Si7 109.32(7)
Si4 Si3 Si6 122.28(7)
Si2 Si3 Si6 121.72(7)
Si7 Si3 Si6 117.28(6)
Si1 Si4 Si3 93.81(6)
Si1 Si4 Si8 128.62(7)
Si3 Si4 Si8 137.34(8)
Si1 Si4 Si2 58.82(5)
Si3 Si4 Si2 59.52(5)
Si8 Si4 Si2 142.03(8)
C1 Si5 C2 104.6(3)
C1 Si5 C6 105.8(3)
C2 Si5 C6 115.8(3)
C1 Si5 Si2 115.02(18)
C2 Si5 Si2 107.2(2)
C6 Si5 Si2 108.7(2)
C10 Si6 C11 106.6(2)
C10 Si6 C15 105.0(3)
C11 Si6 C15 113.3(3)
C10 Si6 Si3 105.9(2)
C11 Si6 Si3 109.7(2)
C15 Si6 Si3 115.54(18)
C19 Si7 C20 104.8(2)
C19 Si7 C24 108.1(2)
C20 Si7 C24 112.1(2)
C19 Si7 Si3 102.10(18)
C20 Si7 Si3 116.64(17)
C24 Si7 Si3 112.02(18)
C28 Si8 C29 105.8(3)
C28 Si8 C33 105.1(4)
C29 Si8 C33 116.7(3)
C28 Si8 Si4 113.4(2)
C29 Si8 Si4 107.5(2)
C33 Si8 Si4 108.5(2)
Si5 C1 H1A 109.5
Si5 C1 H1B 109.5
H1A C1 H1B 109.5
Si5 C1 H1C 109.5
H1A C1 H1C 109.5
H1B C1 H1C 109.5
C4 C2 C5 110.6(6)
C4 C2 C3 105.5(6)
C5 C2 C3 108.5(7)
C4 C2 Si5 112.4(4)
C5 C2 Si5 113.0(5)
C3 C2 Si5 106.6(4)
C2 C3 H3A 109.5
C2 C3 H3B 109.5
H3A C3 H3B 109.5
C2 C3 H3C 109.5
H3A C3 H3C 109.5
H3B C3 H3C 109.5
C2 C4 H4A 109.5
C2 C4 H4B 109.5
H4A C4 H4B 109.5
C2 C4 H4C 109.5
H4A C4 H4C 109.5
H4B C4 H4C 109.5
C2 C5 H5A 109.5
C2 C5 H5B 109.5
H5A C5 H5B 109.5
C2 C5 H5C 109.5
H5A C5 H5C 109.5
H5B C5 H5C 109.5
C7 C6 C8 108.9(7)
C7 C6 C9 109.0(6)
C8 C6 C9 106.9(5)
C7 C6 Si5 108.3(4)
C8 C6 Si5 112.7(4)
C9 C6 Si5 111.0(5)
C6 C7 H7A 109.5
C6 C7 H7B 109.5
H7A C7 H7B 109.5
C6 C7 H7C 109.5
H7A C7 H7C 109.5
H7B C7 H7C 109.5
C6 C8 H8A 109.5
C6 C8 H8B 109.5
H8A C8 H8B 109.5
C6 C8 H8C 109.5
H8A C8 H8C 109.5
H8B C8 H8C 109.5
C6 C9 H9A 109.5
C6 C9 H9B 109.5
H9A C9 H9B 109.5
C6 C9 H9C 109.5
H9A C9 H9C 109.5
H9B C9 H9C 109.5
Si6 C10 H10A 109.5
Si6 C10 H10B 109.5
H10A C10 H10B 109.5
Si6 C10 H10C 109.5
H10A C10 H10C 109.5
H10B C10 H10C 109.5
C12 C11 C14 108.3(5)
C12 C11 C13 108.3(5)
C14 C11 C13 108.0(5)
C12 C11 Si6 112.0(4)
C14 C11 Si6 108.8(4)
C13 C11 Si6 111.4(4)
C11 C12 H12A 109.5
C11 C12 H12B 109.5
H12A C12 H12B 109.5
C11 C12 H12C 109.5
H12A C12 H12C 109.5
H12B C12 H12C 109.5
C11 C13 H13A 109.5
C11 C13 H13B 109.5
H13A C13 H13B 109.5
C11 C13 H13C 109.5
H13A C13 H13C 109.5
H13B C13 H13C 109.5
C11 C14 H14A 109.5
C11 C14 H14B 109.5
H14A C14 H14B 109.5
C11 C14 H14C 109.5
H14A C14 H14C 109.5
H14B C14 H14C 109.5
C17 C15 C18 108.3(5)
C17 C15 C16 107.2(5)
C18 C15 C16 106.9(5)
C17 C15 Si6 115.1(4)
C18 C15 Si6 108.8(4)
C16 C15 Si6 110.1(4)
C15 C16 H16A 109.5
C15 C16 H16B 109.5
H16A C16 H16B 109.5
C15 C16 H16C 109.5
H16A C16 H16C 109.5
H16B C16 H16C 109.5
C15 C17 H17A 109.5
C15 C17 H17B 109.5
H17A C17 H17B 109.5
C15 C17 H17C 109.5
H17A C17 H17C 109.5
H17B C17 H17C 109.5
C15 C18 H18A 109.5
C15 C18 H18B 109.5
H18A C18 H18B 109.5
C15 C18 H18C 109.5
H18A C18 H18C 109.5
H18B C18 H18C 109.5
Si7 C19 H19A 109.5
Si7 C19 H19B 109.5
H19A C19 H19B 109.5
Si7 C19 H19C 109.5
H19A C19 H19C 109.5
H19B C19 H19C 109.5
C21 C20 C23 107.7(5)
C21 C20 C22 108.9(5)
C23 C20 C22 107.3(5)
C21 C20 Si7 115.4(4)
C23 C20 Si7 108.0(3)
C22 C20 Si7 109.3(4)
C20 C21 H21A 109.5
C20 C21 H21B 109.5
H21A C21 H21B 109.5
C20 C21 H21C 109.5
H21A C21 H21C 109.5
H21B C21 H21C 109.5
C20 C22 H22A 109.5
C20 C22 H22B 109.5
H22A C22 H22B 109.5
C20 C22 H22C 109.5
H22A C22 H22C 109.5
H22B C22 H22C 109.5
C20 C23 H23A 109.5
C20 C23 H23B 109.5
H23A C23 H23B 109.5
C20 C23 H23C 109.5
H23A C23 H23C 109.5
H23B C23 H23C 109.5
C27 C24 C26 107.6(5)
C27 C24 C25 108.2(4)
C26 C24 C25 107.1(4)
C27 C24 Si7 109.5(3)
C26 C24 Si7 114.8(4)
C25 C24 Si7 109.4(4)
C24 C25 H25A 109.5
C24 C25 H25B 109.5
H25A C25 H25B 109.5
C24 C25 H25C 109.5
H25A C25 H25C 109.5
H25B C25 H25C 109.5
C24 C26 H26A 109.5
C24 C26 H26B 109.5
H26A C26 H26B 109.5
C24 C26 H26C 109.5
H26A C26 H26C 109.5
H26B C26 H26C 109.5
C24 C27 H27A 109.5
C24 C27 H27B 109.5
H27A C27 H27B 109.5
C24 C27 H27C 109.5
H27A C27 H27C 109.5
H27B C27 H27C 109.5
Si8 C28 H28A 109.5
Si8 C28 H28B 109.5
H28A C28 H28B 109.5
Si8 C28 H28C 109.5
H28A C28 H28C 109.5
H28B C28 H28C 109.5
C32 C29 C31 108.8(7)
C32 C29 C30 108.5(5)
C31 C29 C30 106.3(5)
C32 C29 Si8 113.4(4)
C31 C29 Si8 108.0(4)
C30 C29 Si8 111.7(5)
C29 C30 H30A 109.5
C29 C30 H30B 109.5
H30A C30 H30B 109.5
C29 C30 H30C 109.5
H30A C30 H30C 109.5
H30B C30 H30C 109.5
C29 C31 H31A 109.5
C29 C31 H31B 109.5
H31A C31 H31B 109.5
C29 C31 H31C 109.5
H31A C31 H31C 109.5
H31B C31 H31C 109.5
C29 C32 H32A 109.5
C29 C32 H32B 109.5
H32A C32 H32B 109.5
C29 C32 H32C 109.5
H32A C32 H32C 109.5
H32B C32 H32C 109.5
C36 C33 C35 107.4(7)
C36 C33 C34 111.0(9)
C35 C33 C34 107.0(8)
C36 C33 Si8 114.0(5)
C35 C33 Si8 111.0(5)
C34 C33 Si8 106.2(6)
C33 C34 H34A 109.5
C33 C34 H34B 109.5
H34A C34 H34B 109.5
C33 C34 H34C 109.5
H34A C34 H34C 109.5
H34B C34 H34C 109.5
C33 C35 H35A 109.5
C33 C35 H35B 109.5
H35A C35 H35B 109.5
C33 C35 H35C 109.5
H35A C35 H35C 109.5
H35B C35 H35C 109.5
C33 C36 H36A 109.5
C33 C36 H36B 109.5
H36A C36 H36B 109.5
C33 C36 H36C 109.5
H36A C36 H36C 109.5
H36B C36 H36C 109.5
C41 C37 C38 109.2(5)
C41 C37 W1 69.9(3)
C38 C37 W1 72.2(3)
C41 C37 H37 125.4
C38 C37 H37 125.4
W1 C37 H37 124.0
C37 C38 C39 108.1(5)
C37 C38 W1 71.9(3)
C39 C38 W1 70.7(3)
C37 C38 H38 125.9
C39 C38 H38 125.9
W1 C38 H38 123.1
C40 C39 C38 106.1(5)
C40 C39 W1 70.8(3)
C38 C39 W1 72.6(3)
C40 C39 H39 127.0
C38 C39 H39 127.0
W1 C39 H39 121.5
C39 C40 C41 109.6(5)
C39 C40 W1 72.7(3)
C41 C40 W1 71.2(3)
C39 C40 H40 125.2
C41 C40 H40 125.2
W1 C40 H40 122.5
C37 C41 C40 106.9(5)
C37 C41 W1 74.1(3)
C40 C41 W1 71.7(3)
C37 C41 H41 126.6
C40 C41 H41 126.6
W1 C41 H41 119.6
C43 C42 C46 109.0(5)
C43 C42 W1 72.5(3)
C46 C42 W1 70.1(3)
C43 C42 H42 125.5
C46 C42 H42 125.5
W1 C42 H42 123.5
C42 C43 C44 108.1(6)
C42 C43 W1 71.8(3)
C44 C43 W1 70.1(3)
C42 C43 H43 125.9
C44 C43 H43 125.9
W1 C43 H43 123.8
C43 C44 C45 107.1(6)
C43 C44 W1 73.9(3)
C45 C44 W1 71.2(3)
C43 C44 H44 126.5
C45 C44 H44 126.5
W1 C44 H44 120.3
C44 C45 C46 109.3(6)
C44 C45 W1 72.2(3)
C46 C45 W1 71.9(3)
C44 C45 H45 125.4
C46 C45 H45 125.4
W1 C45 H45 122.2
C42 C46 C45 106.4(6)
C42 C46 W1 73.7(3)
C45 C46 W1 71.3(3)
C42 C46 H46 126.8
C45 C46 H46 126.8
W1 C46 H46 120.2
C48 C47 H47A 109.5
C48 C47 H47B 109.5
H47A C47 H47B 109.5
C48 C47 H47C 109.5
H47A C47 H47C 109.5
H47B C47 H47C 109.5
C49 C48 C47 105.3(12)
C49 C48 H48A 110.7
C47 C48 H48A 110.7
C49 C48 H48B 110.7
C47 C48 H48B 110.7
H48A C48 H48B 108.8
C50 C49 C48 112.6(11)
C50 C49 H49A 109.1
C48 C49 H49A 109.1
C50 C49 H49B 109.1
C48 C49 H49B 109.1
H49A C49 H49B 107.8
C49 C50 C51 108.6(10)
C49 C50 H50A 110.0
C51 C50 H50A 110.0
C49 C50 H50B 110.0
C51 C50 H50B 110.0
H50A C50 H50B 108.4
C52 C51 C50 117.4(12)
C52 C51 H51A 108.0
C50 C51 H51A 108.0
C52 C51 H51B 107.9
C50 C51 H51B 107.9
H51A C51 H51B 107.2
C51 C52 H52A 109.5
C51 C52 H52B 109.5
H52A C52 H52B 109.5
C51 C52 H52C 109.5
H52A C52 H52C 109.5
H52B C52 H52C 109.5

loop_
_geom_bond_atom_site_label_1
_geom_bond_atom_site_label_2
_geom_bond_distance
W1 C45 2.257(5)
W1 C40 2.260(5)
W1 C41 2.253(5)
W1 C44 2.270(5)
W1 C46 2.265(6)
W1 C39 2.285(5)
W1 C42 2.312(5)
W1 C37 2.307(5)
W1 C38 2.310(5)
W1 C43 2.320(5)
W1 Si1 2.4202(14)
Si1 Si4 2.3231(19)
Si1 Si2 2.3290(18)
Si2 Si3 2.3769(16)
Si2 Si4 2.4170(16)
Si2 Si5 2.4275(18)
Si3 Si4 2.3708(17)
Si3 Si7 2.4213(19)
Si3 Si6 2.427(2)
Si4 Si8 2.4128(19)
Si5 C1 1.895(6)
Si5 C2 1.923(6)
Si5 C6 1.930(6)
Si6 C10 1.897(5)
Si6 C11 1.928(6)
Si6 C15 1.935(6)
Si7 C19 1.893(5)
Si7 C20 1.940(5)
Si7 C24 1.939(5)
Si8 C28 1.876(8)
Si8 C29 1.919(6)
Si8 C33 1.931(7)
C1 H1A 0.9600
C1 H1B 0.9600
C1 H1C 0.9600
C2 C4 1.522(9)
C2 C5 1.528(9)
C2 C3 1.551(9)
C3 H3A 0.9600
C3 H3B 0.9600
C3 H3C 0.9600
C4 H4A 0.9600
C4 H4B 0.9600
C4 H4C 0.9600
C5 H5A 0.9600
C5 H5B 0.9600
C5 H5C 0.9600
C6 C7 1.517(10)
C6 C8 1.533(10)
C6 C9 1.542(8)
C7 H7A 0.9600
C7 H7B 0.9600
C7 H7C 0.9600
C8 H8A 0.9600
C8 H8B 0.9600
C8 H8C 0.9600
C9 H9A 0.9600
C9 H9B 0.9600
C9 H9C 0.9600
C10 H10A 0.9600
C10 H10B 0.9600
C10 H10C 0.9600
C11 C12 1.532(8)
C11 C14 1.548(8)
C11 C13 1.534(8)
C12 H12A 0.9600
C12 H12B 0.9600
C12 H12C 0.9600
C13 H13A 0.9600
C13 H13B 0.9600
C13 H13C 0.9600
C14 H14A 0.9600
C14 H14B 0.9600
C14 H14C 0.9600
C15 C17 1.540(7)
C15 C18 1.549(8)
C15 C16 1.556(7)
C16 H16A 0.9600
C16 H16B 0.9600
C16 H16C 0.9600
C17 H17A 0.9600
C17 H17B 0.9600
C17 H17C 0.9600
C18 H18A 0.9600
C18 H18B 0.9600
C18 H18C 0.9600
C19 H19A 0.9600
C19 H19B 0.9600
C19 H19C 0.9600
C20 C21 1.534(8)
C20 C23 1.540(8)
C20 C22 1.538(8)
C21 H21A 0.9600
C21 H21B 0.9600
C21 H21C 0.9600
C22 H22A 0.9600
C22 H22B 0.9600
C22 H22C 0.9600
C23 H23A 0.9600
C23 H23B 0.9600
C23 H23C 0.9600
C24 C27 1.532(7)
C24 C26 1.537(7)
C24 C25 1.556(7)
C25 H25A 0.9600
C25 H25B 0.9600
C25 H25C 0.9600
C26 H26A 0.9600
C26 H26B 0.9600
C26 H26C 0.9600
C27 H27A 0.9600
C27 H27B 0.9600
C27 H27C 0.9600
C28 H28A 0.9600
C28 H28B 0.9600
C28 H28C 0.9600
C29 C32 1.529(9)
C29 C31 1.538(9)
C29 C30 1.553(8)
C30 H30A 0.9600
C30 H30B 0.9600
C30 H30C 0.9600
C31 H31A 0.9600
C31 H31B 0.9600
C31 H31C 0.9600
C32 H32A 0.9600
C32 H32B 0.9600
C32 H32C 0.9600
C33 C36 1.484(11)
C33 C35 1.537(8)
C33 C34 1.531(13)
C34 H34A 0.9600
C34 H34B 0.9600
C34 H34C 0.9600
C35 H35A 0.9600
C35 H35B 0.9600
C35 H35C 0.9600
C36 H36A 0.9600
C36 H36B 0.9600
C36 H36C 0.9600
C37 C41 1.408(8)
C37 C38 1.421(8)
C37 H37 0.9300
C38 C39 1.449(8)
C38 H38 0.9300
C39 C40 1.421(8)
C39 H39 0.9300
C40 C41 1.437(7)
C40 H40 0.9300
C41 H41 0.9300
C42 C43 1.421(9)
C42 C46 1.421(10)
C42 H42 0.9300
C43 C44 1.420(8)
C43 H43 0.9300
C44 C45 1.424(9)
C44 H44 0.9300
C45 C46 1.428(8)
C45 H45 0.9300
C46 H46 0.9300
C47 C48 1.558(10)
C47 H47A 0.9600
C47 H47B 0.9600
C47 H47C 0.9600
C48 C49 1.521(9)
C48 H48A 0.9700
C48 H48B 0.9700
C49 C50 1.492(9)
C49 H49A 0.9700
C49 H49B 0.9700
C50 C51 1.504(9)
C50 H50A 0.9700
C50 H50B 0.9700
C51 C52 1.482(9)
C51 H51A 0.9700
C51 H51B 0.9700
C52 H52A 0.9600
C52 H52B 0.9600
C52 H52C 0.9600
